data_4319392
loop_
_publ_author_name
'Peymann, Toralf'
'Knobler, Carolyn B.'
'Khan, Saeed I.'
'Hawthorne, M. Frederick'

_publ_section_title
;
 Dodecamethyl-closo-dodecaborate(2-)
;
_journal_coden_ASTM INOCAJ
_journal_issue 6
_journal_name_full 'Inorganic Chemistry'
_journal_page_first 1291
_journal_page_last 1294
_journal_paper_doi 10.1021/ic0010398
_journal_volume 40
_journal_year 2001
_chemical_formula_structural '[(C~5~H~5~N)~2~CH~2~]^2+^ [B~12~(CH~3~)~12~]^2-^ CH~3~CN'
_chemical_formula_sum 'C25 H51 B12 N3'
_chemical_formula_weight 523.42
_chemical_name_common
;
dipyridiniomethane dodecamethyl-closo-decaborate(2-) acetonitrile
;
_space_group_IT_number 33
_symmetry_cell_setting orthorhombic
_symmetry_space_group_name_Hall 'P -2n -2ac'
_symmetry_space_group_name_H-M 'P c 21 n'
_atom_sites_solution_hydrogens geom
_atom_sites_solution_primary direct
_atom_sites_solution_secondary difmap
_audit_creation_date 99-03-08
_audit_creation_method 'JOURNAL(UCLA crystallographic package)'
_cell_angle_alpha 90.00
_cell_angle_beta 90.00
_cell_angle_gamma 90.00
_cell_formula_units_Z 4
_cell_length_a 9.715(7)
_cell_length_b 15.052(10)
_cell_length_c 22.819(15)
_cell_measurement_reflns_used 54
_cell_measurement_temperature 298
_cell_measurement_theta_max 19.5
_cell_measurement_theta_min 10.0
_cell_volume 3337(4)
_computing_cell_refinement 'LEAST (UCLA crystallographic package)'
_computing_data_collection 'COLLECT(UCLA crystallographic package)'
_computing_structure_refinement 'SHELXL-93 (Sheldrick, 1993)'
_computing_structure_solution 'SHELXS-86 (Sheldrick, 1990)'
_diffrn_ambient_temperature 298(2)
_diffrn_measurement_device 'Syntex (Crystal Logic)'
_diffrn_measurement_method 'profile data from \q/2\q scans'
_diffrn_radiation_detector scintillation
_diffrn_radiation_detector_dtime 3.5
_diffrn_radiation_monochromator graphite
_diffrn_radiation_source 'fine-focus sealed tube'
_diffrn_radiation_type CuK\a
_diffrn_radiation_wavelength 1.54180
_diffrn_reflns_av_R_equivalents 0.000
_diffrn_reflns_av_sigmaI/netI 0.0854
_diffrn_reflns_limit_h_max 10
_diffrn_reflns_limit_h_min 0
_diffrn_reflns_limit_k_max 16
_diffrn_reflns_limit_k_min 0
_diffrn_reflns_limit_l_max 24
_diffrn_reflns_limit_l_min 0
_diffrn_reflns_number 2395
_diffrn_reflns_reduction_process 'modified Lehmann-Larsen algorithm'
_diffrn_reflns_theta_max 57.48
_diffrn_reflns_theta_min 3.87
_diffrn_standards_decay_% -3.8
_diffrn_standards_interval_count 97
_diffrn_standards_number 3
_exptl_absorpt_coefficient_mu 0.366
_exptl_crystal_colour red
_exptl_crystal_density_diffrn 1.042
_exptl_crystal_description plate
_exptl_crystal_F_000 1128
_exptl_crystal_preparation capillary
_exptl_crystal_size_max 0.38
_exptl_crystal_size_mid 0.25
_exptl_crystal_size_min 0.10
_refine_diff_density_max 0.237
_refine_diff_density_min -0.179
_refine_diff_density_rms 0.048
_refine_ls_abs_structure_details 'Flack H D (1983), Acta Cryst. A39, 876-881'
_refine_ls_abs_structure_Flack -0.49(148)
_refine_ls_extinction_coef 0.0038(7)
_refine_ls_extinction_expression Fc^*^=kFc[1+0.001xFc^2^\l^3^/sin(2\q)]^-1/4^
_refine_ls_extinction_method SHELXL
_refine_ls_goodness_of_fit_all 1.042
_refine_ls_goodness_of_fit_obs 1.128
_refine_ls_hydrogen_treatment
;
calculated positions, displacement parameters riding on those for
attached carbon atom
;
_refine_ls_matrix_type full
_refine_ls_number_parameters 302
_refine_ls_number_reflns 2391
_refine_ls_number_restraints 1
_refine_ls_restrained_S_all 1.043
_refine_ls_restrained_S_obs 1.128
_refine_ls_R_factor_all 0.1351
_refine_ls_R_factor_obs 0.0735
_refine_ls_shift/esd_max -0.010
_refine_ls_shift/esd_mean 0.002
_refine_ls_structure_factor_coef Fsqd
_refine_ls_weighting_details 'w=1/[\s^2^(Fo^2^)+(0.1096P)^2^+2.4971P] where P=(Fo^2^+2Fc^2^)/3'
_refine_ls_weighting_scheme calc
_refine_ls_wR_factor_all 0.2316
_refine_ls_wR_factor_obs 0.1846
_reflns_number_observed 1406
_reflns_number_total 2395
_reflns_observed_criterion >2sigma(I)
_cod_data_source_file ic0010398_2.cif
_cod_data_source_block shelx93
_cod_depositor_comments
;
The following automatic conversions were performed:

'_refine_ls_weighting_scheme' value 'calc
w=1/[\s^2^(Fo^2^)+(0.1096P)^2^+2.4971P] where P=(Fo^2^+2Fc^2^)/3' was
changed to 'calc'. New tag '_refine_ls_weighting_details' was
created. The value of the new tag was set to
'w=1/[\s^2^(Fo^2^)+(0.1096P)^2^+2.4971P] where P=(Fo^2^+2Fc^2^)/3'.

Automatic conversion script
Id: cif_fix_values 3143 2015-03-26 13:38:13Z robertas 
;
_cod_original_cell_volume 3336.9(39)
_cod_database_code 4319392

loop_
_symmetry_equiv_pos_as_xyz
'x, y, z'
'-x, y+1/2, -z'
'x+1/2, y+1/2, -z+1/2'
'-x+1/2, y, z+1/2'

loop_
_atom_site_aniso_label
_atom_site_aniso_U_11
_atom_site_aniso_U_22
_atom_site_aniso_U_33
_atom_site_aniso_U_23
_atom_site_aniso_U_13
_atom_site_aniso_U_12
N1 0.068(5) 0.056(4) 0.045(4) 0.003(4) -0.002(4) 0.001(4)
C2 0.059(6) 0.049(5) 0.067(6) 0.017(5) 0.002(5) -0.006(5)
C3 0.087(7) 0.066(6) 0.076(7) 0.020(5) -0.007(6) 0.014(6)
C4 0.067(7) 0.096(9) 0.078(7) 0.010(7) -0.003(6) 0.027(6)
C5 0.097(9) 0.111(10) 0.072(7) 0.017(7) 0.021(6) 0.032(8)
C6 0.094(8) 0.098(8) 0.057(6) 0.031(6) 0.018(6) 0.025(7)
C7 0.100(7) 0.059(6) 0.052(5) -0.007(5) -0.007(5) 0.025(6)
N8 0.071(5) 0.045(4) 0.044(4) -0.005(3) -0.005(4) 0.008(4)
C9 0.082(7) 0.042(5) 0.075(6) 0.009(5) 0.001(6) 0.004(5)
C10 0.087(7) 0.056(6) 0.084(7) 0.008(6) -0.013(6) 0.017(6)
C11 0.091(7) 0.053(6) 0.075(6) -0.001(5) -0.013(6) 0.009(6)
C12 0.087(8) 0.073(7) 0.095(8) 0.002(6) -0.039(7) -0.020(6)
C13 0.088(8) 0.053(6) 0.090(7) -0.006(6) -0.019(6) 0.002(6)
C1M 0.101(9) 0.063(7) 0.094(8) -0.006(6) -0.002(7) -0.012(6)
C2M 0.101(8) 0.066(6) 0.076(7) 0.004(6) 0.029(6) 0.003(6)
C3M 0.063(7) 0.107(9) 0.092(7) -0.002(7) 0.025(6) 0.022(6)
C4M 0.079(7) 0.100(8) 0.078(7) -0.004(7) -0.034(6) 0.001(7)
C5M 0.100(8) 0.073(7) 0.061(6) -0.002(5) -0.010(6) -0.007(6)
C6M 0.077(7) 0.072(6) 0.069(6) 0.003(5) 0.017(5) 0.005(6)
C7M 0.123(9) 0.097(8) 0.043(5) 0.003(5) 0.002(6) 0.026(8)
C8M 0.056(6) 0.080(7) 0.072(6) 0.018(5) 0.008(5) 0.007(5)
C9M 0.089(7) 0.067(6) 0.076(7) 0.028(5) -0.008(6) 0.012(6)
C10M 0.074(6) 0.054(5) 0.064(5) -0.003(5) 0.014(5) -0.011(5)
C11M 0.085(7) 0.077(7) 0.066(6) -0.009(5) -0.017(5) 0.007(6)
C12M 0.079(7) 0.055(6) 0.068(6) 0.001(5) 0.015(5) 0.000(5)
N1S 0.145(11) 0.127(10) 0.073(7) 0.003(7) -0.009(7) -0.023(9)
C1S 0.106(10) 0.102(10) 0.105(11) -0.044(9) -0.012(9) -0.022(8)
C2S 0.186(15) 0.133(12) 0.101(9) 0.027(9) -0.002(10) -0.069(12)

loop_
_atom_site_label
_atom_site_type_symbol
_atom_site_fract_x
_atom_site_fract_y
_atom_site_fract_z
_atom_site_U_iso_or_equiv
_atom_site_thermal_displace_type
_atom_site_occupancy
_atom_site_calc_flag
_atom_site_refinement_flags
_atom_site_disorder_group
N1 N 0.9582(7) 0.1182(5) 0.4315(3) 0.057(2) Uani 1 d . .
C2 C 0.9577(9) 0.0439(6) 0.4620(4) 0.058(2) Uani 1 d . .
H2 H 0.8961(9) 0.0371(6) 0.4929(4) 0.070 Uiso 1 calc R .
C3 C 1.0456(11) -0.0222(7) 0.4488(4) 0.076(3) Uani 1 d . .
H3 H 1.0462(11) -0.0742(7) 0.4708(4) 0.092 Uiso 1 calc R .
C4 C 1.1356(11) -0.0119(8) 0.4019(5) 0.080(3) Uani 1 d . .
H4 H 1.1946(11) -0.0578(8) 0.3913(5) 0.096 Uiso 1 calc R .
C5 C 1.1362(13) 0.0655(9) 0.3720(5) 0.094(4) Uani 1 d . .
H5 H 1.1960(13) 0.0731(9) 0.3406(5) 0.112 Uiso 1 calc R .
C6 C 1.0502(12) 0.1319(8) 0.3877(4) 0.083(3) Uani 1 d . .
H6 H 1.0541(12) 0.1865(8) 0.3687(4) 0.100 Uiso 1 calc R .
C7 C 0.8608(11) 0.1913(6) 0.4470(4) 0.070(3) Uani 1 d . .
H71 H 0.8095(11) 0.1752(6) 0.4819(4) 0.092 Uiso 1 calc R .
H72 H 0.9121(11) 0.2451(6) 0.4554(4) 0.092 Uiso 1 calc R .
N8 N 0.7634(7) 0.2080(4) 0.3978(3) 0.053(2) Uani 1 d . .
C9 C 0.7497(11) 0.2920(6) 0.3806(4) 0.066(3) Uani 1 d . .
H9 H 0.8019(11) 0.3369(6) 0.3976(4) 0.080 Uiso 1 calc R .
C10 C 0.6547(11) 0.3110(7) 0.3361(4) 0.076(3) Uani 1 d . .
H10 H 0.6408(11) 0.3693(7) 0.3240(4) 0.091 Uiso 1 calc R .
C11 C 0.5843(10) 0.2446(7) 0.3111(5) 0.073(3) Uani 1 d . .
H11 H 0.5251(10) 0.2569(7) 0.2801(5) 0.087 Uiso 1 calc R .
C12 C 0.5978(11) 0.1605(7) 0.3299(5) 0.085(3) Uani 1 d . .
H12 H 0.5441(11) 0.1157(7) 0.3136(5) 0.102 Uiso 1 calc R .
C13 C 0.6922(11) 0.1404(6) 0.3740(4) 0.077(3) Uani 1 d . .
H13 H 0.7056(11) 0.0822(6) 0.3865(4) 0.093 Uiso 1 calc R .
B1 B 1.3501(11) 0.1245(7) 0.6032(4) 0.056(3) Uiso 1 d . .
C1M C 1.2945(12) 0.0285(6) 0.5837(5) 0.086(3) Uani 1 d . .
H1M1 H 1.3411 0.0116 0.5476 0.128 Uiso 1 d . .
H1M2 H 1.3157 -0.0140 0.6133 0.128 Uiso 1 d . .
H1M3 H 1.1980 0.0308 0.5767 0.128 Uiso 1 d . .
B2 B 1.4607(11) 0.1391(7) 0.6647(4) 0.054(2) Uiso 1 d . .
C2M C 1.5125(12) 0.0532(7) 0.7056(4) 0.081(3) Uani 1 d . .
H2M1 H 1.6078 0.0411 0.6978 0.121 Uiso 1 d . .
H2M2 H 1.5011 0.0674 0.7463 0.121 Uiso 1 d . .
H2M3 H 1.4584 0.0018 0.6962 0.121 Uiso 1 d . .
B3 B 1.2901(11) 0.1807(7) 0.6678(4) 0.058(3) Uiso 1 d . .
C3M C 1.1763(10) 0.1339(8) 0.7119(5) 0.087(3) Uani 1 d . .
H3M1 H 1.0900 0.1642 0.7081 0.131 Uiso 1 d . .
H3M2 H 1.1655 0.0726 0.7018 0.131 Uiso 1 d . .
H3M3 H 1.2084 0.1387 0.7517 0.131 Uiso 1 d . .
B4 B 1.2480(11) 0.2228(6) 0.5967(4) 0.058(3) Uiso 1 d . .
C4M C 1.0854(11) 0.2161(8) 0.5711(4) 0.085(3) Uani 1 d . .
H4M1 H 1.0825 0.1728 0.5400 0.128 Uiso 1 d . .
H4M2 H 1.0254 0.1986 0.6020 0.128 Uiso 1 d . .
H4M3 H 1.0588 0.2730 0.5561 0.128 Uiso 1 d . .
B5 B 1.3910(10) 0.2082(7) 0.5493(4) 0.055(2) Uiso 1 d . .
C5M C 1.3729(11) 0.1894(7) 0.4787(4) 0.078(3) Uani 1 d . .
H5M1 H 1.4628 0.1826 0.4611 0.117 Uiso 1 d . .
H5M2 H 1.3220 0.1350 0.4730 0.117 Uiso 1 d . .
H5M3 H 1.3256 0.2374 0.4606 0.117 Uiso 1 d . .
B6 B 1.5260(11) 0.1570(6) 0.5913(4) 0.053(2) Uiso 1 d . .
C6M C 1.6358(11) 0.0909(7) 0.5604(4) 0.073(3) Uani 1 d . .
H6M1 H 1.5918 0.0566 0.5309 0.109 Uiso 1 d . .
H6M2 H 1.7092 0.1255 0.5433 0.109 Uiso 1 d . .
H6M3 H 1.6752 0.0519 0.5896 0.109 Uiso 1 d . .
B7 B 1.4277(10) 0.2463(7) 0.6946(5) 0.056(3) Uiso 1 d . .
C7M C 1.4494(12) 0.2652(8) 0.7639(4) 0.088(3) Uani 1 d . .
H7M1 H 1.3608 0.2711 0.7827 0.131 Uiso 1 d . .
H7M2 H 1.4989 0.2173 0.7814 0.131 Uiso 1 d . .
H7M3 H 1.4998 0.3197 0.7689 0.131 Uiso 1 d . .
B8 B 1.2925(10) 0.2974(6) 0.6542(4) 0.050(3) Uiso 1 d . .
C8M C 1.1786(10) 0.3682(6) 0.6865(4) 0.069(3) Uani 1 d . .
H8M1 H 1.2255 0.4015 0.7163 0.104 Uiso 1 d . .
H8M2 H 1.1427 0.4081 0.6575 0.104 Uiso 1 d . .
H8M3 H 1.1048 0.3350 0.7037 0.104 Uiso 1 d . .
B9 B 1.3573(10) 0.3139(7) 0.5812(4) 0.049(2) Uiso 1 d . .
C9M C 1.3109(11) 0.3965(7) 0.5425(4) 0.077(3) Uani 1 d . .
H9M1 H 1.2152 0.4087 0.5500 0.116 Uiso 1 d . .
H9M2 H 1.3649 0.4473 0.5529 0.116 Uiso 1 d . .
H9M3 H 1.3234 0.3827 0.5020 0.116 Uiso 1 d . .
B10 B 1.5280(10) 0.2737(6) 0.5783(4) 0.045(2) Uiso 1 d . .
C10M C 1.6400(10) 0.3192(6) 0.5335(4) 0.064(2) Uani 1 d . .
H101 H 1.7261 0.2904 0.5368 0.096 Uiso 1 d . .
H102 H 1.6063 0.3148 0.4937 0.096 Uiso 1 d . .
H103 H 1.6494 0.3815 0.5432 0.096 Uiso 1 d . .
B11 B 1.5699(9) 0.2321(6) 0.6492(4) 0.047(2) Uiso 1 d . .
C11M C 1.7303(10) 0.2361(7) 0.6730(4) 0.076(3) Uani 1 d . .
H111 H 1.7924 0.2272 0.6415 0.114 Uiso 1 d . .
H112 H 1.7466 0.2927 0.6912 0.114 Uiso 1 d . .
H113 H 1.7434 0.1899 0.7021 0.114 Uiso 1 d . .
B12 B 1.4692(10) 0.3293(6) 0.6421(4) 0.048(2) Uiso 1 d . .
C12M C 1.5243(11) 0.4276(6) 0.6620(4) 0.067(3) Uani 1 d . .
H121 H 1.4539 0.4709 0.6546 0.101 Uiso 1 d . .
H122 H 1.5460 0.4271 0.7031 0.101 Uiso 1 d . .
H123 H 1.6052 0.4423 0.6400 0.101 Uiso 1 d . .
N1S N 1.0446(14) 0.3718(8) 0.4165(5) 0.115(4) Uani 1 d . .
C1S C 1.0820(15) 0.4226(10) 0.3819(7) 0.104(4) Uani 1 d . .
C2S C 1.1219(18) 0.4860(11) 0.3330(6) 0.140(6) Uani 1 d . .

loop_
_atom_type_symbol
_atom_type_description
_atom_type_scat_dispersion_real
_atom_type_scat_dispersion_imag
_atom_type_scat_source
C C 0.0170 0.0090 'International Tables Vol C Tables 4.2.6.8 and 6.1.1.4'
H H 0.0000 0.0000 'International Tables Vol C Tables 4.2.6.8 and 6.1.1.4'
B B 0.0080 0.0040 'International Tables Vol C Tables 4.2.6.8 and 6.1.1.4'
N N 0.0290 0.0180 'International Tables Vol C Tables 4.2.6.8 and 6.1.1.4'

loop_
_geom_angle_atom_site_label_1
_geom_angle_atom_site_label_2
_geom_angle_atom_site_label_3
_geom_angle
_geom_angle_site_symmetry_1
_geom_angle_site_symmetry_3
C2 N1 C6 121.3(9) . .
C2 N1 C7 119.9(8) . .
C6 N1 C7 118.7(8) . .
N1 C2 C3 120.5(9) . .
C2 C3 C4 119.2(9) . .
C5 C4 C3 119.2(10) . .
C6 C5 C4 120.1(11) . .
C5 C6 N1 119.4(10) . .
N8 C7 N1 110.4(6) . .
C9 N8 C13 123.2(8) . .
C9 N8 C7 116.5(8) . .
C13 N8 C7 120.2(8) . .
N8 C9 C10 118.3(9) . .
C11 C10 C9 119.5(9) . .
C10 C11 C12 121.1(10) . .
C11 C12 C13 120.0(10) . .
N8 C13 C12 117.7(9) . .
C1M B1 B2 122.1(8) . .
C1M B1 B4 122.4(8) . .
B2 B1 B4 107.3(7) . .
C1M B1 B3 122.8(8) . .
B2 B1 B3 59.4(6) . .
B4 B1 B3 59.9(6) . .
C1M B1 B6 121.6(8) . .
B2 B1 B6 60.8(6) . .
B4 B1 B6 106.8(7) . .
B3 B1 B6 107.7(7) . .
C1M B1 B5 120.9(8) . .
B2 B1 B5 108.6(7) . .
B4 B1 B5 59.2(6) . .
B3 B1 B5 107.6(7) . .
B6 B1 B5 59.9(6) . .
C2M B2 B3 122.1(8) . .
C2M B2 B7 122.7(7) . .
B3 B2 B7 59.8(6) . .
C2M B2 B1 121.7(8) . .
B3 B2 B1 60.7(6) . .
B7 B2 B1 107.8(7) . .
C2M B2 B11 122.4(8) . .
B3 B2 B11 106.6(7) . .
B7 B2 B11 58.3(5) . .
B1 B2 B11 107.4(7) . .
C2M B2 B6 121.8(7) . .
B3 B2 B6 108.1(7) . .
B7 B2 B6 106.4(7) . .
B1 B2 B6 60.1(6) . .
B11 B2 B6 59.6(5) . .
C3M B3 B2 120.0(8) . .
C3M B3 B7 122.1(8) . .
B2 B3 B7 60.3(6) . .
C3M B3 B4 123.4(8) . .
B2 B3 B4 107.7(7) . .
B7 B3 B4 106.8(7) . .
C3M B3 B8 122.2(8) . .
B2 B3 B8 109.2(8) . .
B7 B3 B8 60.1(6) . .
B4 B3 B8 59.8(6) . .
C3M B3 B1 121.1(8) . .
B2 B3 B1 59.9(6) . .
B7 B3 B1 107.5(7) . .
B4 B3 B1 59.8(6) . .
B8 B3 B1 108.5(7) . .
C4M B4 B9 122.6(8) . .
C4M B4 B5 120.9(8) . .
B9 B4 B5 60.3(6) . .
C4M B4 B8 121.4(8) . .
B9 B4 B8 60.8(5) . .
B5 B4 B8 109.7(7) . .
C4M B4 B3 120.5(8) . .
B9 B4 B3 108.6(7) . .
B5 B4 B3 109.2(7) . .
B8 B4 B3 60.0(6) . .
C4M B4 B1 119.9(8) . .
B9 B4 B1 108.9(7) . .
B5 B4 B1 60.8(6) . .
B8 B4 B1 109.1(7) . .
B3 B4 B1 60.3(6) . .
C5M B5 B4 122.3(8) . .
C5M B5 B9 122.3(8) . .
B4 B5 B9 59.7(6) . .
C5M B5 B10 122.5(7) . .
B4 B5 B10 106.8(7) . .
B9 B5 B10 59.4(5) . .
C5M B5 B6 121.8(8) . .
B4 B5 B6 107.4(7) . .
B9 B5 B6 107.4(7) . .
B10 B5 B6 59.6(5) . .
C5M B5 B1 121.6(8) . .
B4 B5 B1 59.9(6) . .
B9 B5 B1 107.7(7) . .
B10 B5 B1 107.3(7) . .
B6 B5 B1 59.9(6) . .
C6M B6 B10 121.7(8) . .
C6M B6 B11 123.5(8) . .
B10 B6 B11 59.9(5) . .
C6M B6 B5 120.7(7) . .
B10 B6 B5 59.8(6) . .
B11 B6 B5 107.3(7) . .
C6M B6 B1 121.6(8) . .
B10 B6 B1 107.7(7) . .
B11 B6 B1 106.7(7) . .
B5 B6 B1 60.2(6) . .
C6M B6 B2 122.8(7) . .
B10 B6 B2 107.8(7) . .
B11 B6 B2 59.7(5) . .
B5 B6 B2 107.5(7) . .
B1 B6 B2 59.2(6) . .
C7M B7 B11 120.0(8) . .
C7M B7 B3 122.2(8) . .
B11 B7 B3 108.9(7) . .
C7M B7 B12 120.4(8) . .
B11 B7 B12 60.3(6) . .
B3 B7 B12 109.2(7) . .
C7M B7 B2 120.7(8) . .
B11 B7 B2 61.2(6) . .
B3 B7 B2 59.9(6) . .
B12 B7 B2 109.7(7) . .
C7M B7 B8 121.7(8) . .
B11 B7 B8 109.3(7) . .
B3 B7 B8 60.3(5) . .
B12 B7 B8 60.9(6) . .
B2 B7 B8 109.0(7) . .
C8M B8 B4 123.7(7) . .
C8M B8 B7 121.7(7) . .
B4 B8 B7 106.7(7) . .
C8M B8 B3 122.2(7) . .
B4 B8 B3 60.2(5) . .
B7 B8 B3 59.6(6) . .
C8M B8 B9 122.8(7) . .
B4 B8 B9 59.3(5) . .
B7 B8 B9 106.3(7) . .
B3 B8 B9 107.5(7) . .
C8M B8 B12 121.2(7) . .
B4 B8 B12 106.6(7) . .
B7 B8 B12 59.5(5) . .
B3 B8 B12 107.5(7) . .
B9 B8 B12 59.2(5) . .
C9M B9 B10 120.9(8) . .
C9M B9 B4 123.1(8) . .
B10 B9 B4 107.8(7) . .
C9M B9 B5 121.6(7) . .
B10 B9 B5 60.4(5) . .
B4 B9 B5 60.0(6) . .
C9M B9 B12 120.3(8) . .
B10 B9 B12 60.0(5) . .
B4 B9 B12 108.2(7) . .
B5 B9 B12 108.9(7) . .
C9M B9 B8 121.5(8) . .
B10 B9 B8 108.4(7) . .
B4 B9 B8 59.9(5) . .
B5 B9 B8 108.7(7) . .
B12 B9 B8 60.6(5) . .
C10M B10 B9 120.2(7) . .
C10M B10 B12 121.8(7) . .
B9 B10 B12 60.3(5) . .
C10M B10 B6 121.4(8) . .
B9 B10 B6 108.8(7) . .
B12 B10 B6 109.0(7) . .
C10M B10 B5 119.6(7) . .
B9 B10 B5 60.2(5) . .
B12 B10 B5 109.0(7) . .
B6 B10 B5 60.6(6) . .
C10M B10 B11 124.1(7) . .
B9 B10 B11 107.5(6) . .
B12 B10 B11 59.6(5) . .
B6 B10 B11 60.3(5) . .
B5 B10 B11 108.3(7) . .
C11M B11 B7 123.4(7) . .
C11M B11 B12 121.5(7) . .
B7 B11 B12 60.9(6) . .
C11M B11 B10 120.1(7) . .
B7 B11 B10 108.4(7) . .
B12 B11 B10 59.9(5) . .
C11M B11 B6 119.3(7) . .
B7 B11 B6 109.1(7) . .
B12 B11 B6 108.8(7) . .
B10 B11 B6 59.8(5) . .
C11M B11 B2 121.5(7) . .
B7 B11 B2 60.6(6) . .
B12 B11 B2 109.7(7) . .
B10 B11 B2 108.5(6) . .
B6 B11 B2 60.7(5) . .
C12M B12 B11 122.8(7) . .
C12M B12 B10 123.4(7) . .
B11 B12 B10 60.4(5) . .
C12M B12 B7 121.4(7) . .
B11 B12 B7 58.7(5) . .
B10 B12 B7 107.1(7) . .
C12M B12 B9 122.4(7) . .
B11 B12 B9 107.6(7) . .
B10 B12 B9 59.6(5) . .
B7 B12 B9 107.2(7) . .
C12M B12 B8 120.6(7) . .
B11 B12 B8 107.0(7) . .
B10 B12 B8 107.8(7) . .
B7 B12 B8 59.6(5) . .
B9 B12 B8 60.2(5) . .
N1S C1S C2S 175.2(14) . .

loop_
_geom_bond_atom_site_label_1
_geom_bond_atom_site_label_2
_geom_bond_distance
_geom_bond_publ_flag
N1 C2 1.317(10) .
N1 C6 1.357(11) .
N1 C7 1.493(11) .
C2 C3 1.346(13) .
C3 C4 1.390(14) .
C4 C5 1.351(15) .
C5 C6 1.351(14) .
C7 N8 1.489(11) .
N8 C9 1.331(10) .
N8 C13 1.344(11) .
C9 C10 1.402(13) .
C10 C11 1.339(13) .
C11 C12 1.344(13) .
C12 C13 1.395(13) .
B1 C1M 1.606(15) .
B1 B2 1.781(14) .
B1 B4 1.788(14) .
B1 B3 1.796(14) .
B1 B6 1.798(15) .
B1 B5 1.804(15) .
B2 C2M 1.673(14) .
B2 B3 1.77(2) .
B2 B7 1.781(14) .
B2 B11 1.792(14) .
B2 B6 1.811(14) .
B3 C3M 1.653(15) .
B3 B7 1.772(15) .
B3 B4 1.788(14) .
B3 B8 1.785(14) .
B4 C4M 1.688(15) .
B4 B9 1.769(14) .
B4 B5 1.774(14) .
B4 B8 1.780(14) .
B5 C5M 1.647(14) .
B5 B9 1.780(14) .
B5 B10 1.783(14) .
B5 B6 1.798(14) .
B6 C6M 1.620(14) .
B6 B10 1.780(14) .
B6 B11 1.790(13) .
B7 C7M 1.621(14) .
B7 B11 1.740(14) .
B7 B12 1.779(14) .
B7 B8 1.780(14) .
B8 C8M 1.704(13) .
B8 B9 1.797(13) .
B8 B12 1.804(14) .
B9 C9M 1.591(13) .
B9 B10 1.766(13) .
B9 B12 1.779(13) .
B10 C10M 1.644(13) .
B10 B12 1.773(13) .
B10 B11 1.782(13) .
B11 C11M 1.650(14) .
B11 B12 1.768(13) .
B12 C12M 1.638(13) .
N1S C1S 1.16(2) .
C1S C2S 1.52(2) .

loop_
_geom_torsion_atom_site_label_1
_geom_torsion_atom_site_label_2
_geom_torsion_atom_site_label_3
_geom_torsion_atom_site_label_4
_geom_torsion
_geom_torsion_site_symmetry_1
_geom_torsion_site_symmetry_2
_geom_torsion_site_symmetry_3
_geom_torsion_site_symmetry_4
C6 N1 C2 C3 -2.7(14) . . . .
C7 N1 C2 C3 -179.5(8) . . . .
N1 C2 C3 C4 -1.1(15) . . . .
C2 C3 C4 C5 2.4(16) . . . .
C3 C4 C5 C6 0.0(18) . . . .
C4 C5 C6 N1 -3.7(18) . . . .
C2 N1 C6 C5 5.1(15) . . . .
C7 N1 C6 C5 -178.0(10) . . . .
C2 N1 C7 N8 -116.7(9) . . . .
C6 N1 C7 N8 66.4(11) . . . .
N1 C7 N8 C9 -129.8(9) . . . .
N1 C7 N8 C13 51.6(11) . . . .
C13 N8 C9 C10 1.1(14) . . . .
C7 N8 C9 C10 -177.4(8) . . . .
N8 C9 C10 C11 -2.1(15) . . . .
C9 C10 C11 C12 3.5(16) . . . .
C10 C11 C12 C13 -3.8(18) . . . .
C9 N8 C13 C12 -1.4(14) . . . .
C7 N8 C13 C12 177.1(9) . . . .
C11 C12 C13 N8 2.6(16) . . . .
C1M B1 B2 C2M -0.1(14) . . . .
B4 B1 B2 C2M 149.0(8) . . . .
B3 B1 B2 C2M 111.7(10) . . . .
B6 B1 B2 C2M -111.0(9) . . . .
B5 B1 B2 C2M -148.4(8) . . . .
C1M B1 B2 B3 -111.8(10) . . . .
B4 B1 B2 B3 37.3(7) . . . .
B3 B1 B2 B3 0.000(6) . . . .
B6 B1 B2 B3 137.3(7) . . . .
B5 B1 B2 B3 99.9(8) . . . .
C1M B1 B2 B7 -150.0(9) . . . .
B4 B1 B2 B7 -0.9(9) . . . .
B3 B1 B2 B7 -38.2(7) . . . .
B6 B1 B2 B7 99.1(7) . . . .
B5 B1 B2 B7 61.7(9) . . . .
C1M B1 B2 B11 148.6(9) . . . .
B4 B1 B2 B11 -62.3(9) . . . .
B3 B1 B2 B11 -99.7(7) . . . .
B6 B1 B2 B11 37.7(7) . . . .
B5 B1 B2 B11 0.2(9) . . . .
C1M B1 B2 B6 110.9(10) . . . .
B4 B1 B2 B6 -100.0(8) . . . .
B3 B1 B2 B6 -137.3(7) . . . .
B6 B1 B2 B6 0.000(2) . . . .
B5 B1 B2 B6 -37.4(6) . . . .
C2M B2 B3 C3M -0.3(13) . . . .
B7 B2 B3 C3M -112.2(9) . . . .
B1 B2 B3 C3M 110.8(9) . . . .
B11 B2 B3 C3M -148.3(8) . . . .
B6 B2 B3 C3M 149.0(8) . . . .
C2M B2 B3 B7 111.9(9) . . . .
B7 B2 B3 B7 0.000(2) . . . .
B1 B2 B3 B7 -137.0(7) . . . .
B11 B2 B3 B7 -36.1(6) . . . .
B6 B2 B3 B7 -98.8(7) . . . .
C2M B2 B3 B4 -148.5(8) . . . .
B7 B2 B3 B4 99.6(8) . . . .
B1 B2 B3 B4 -37.4(7) . . . .
B11 B2 B3 B4 63.5(8) . . . .
B6 B2 B3 B4 0.8(9) . . . .
C2M B2 B3 B8 148.2(8) . . . .
B7 B2 B3 B8 36.3(7) . . . .
B1 B2 B3 B8 -100.7(8) . . . .
B11 B2 B3 B8 0.2(9) . . . .
B6 B2 B3 B8 -62.5(8) . . . .
C2M B2 B3 B1 -111.1(9) . . . .
B7 B2 B3 B1 137.0(7) . . . .
B1 B2 B3 B1 0.000(5) . . . .
B11 B2 B3 B1 100.9(7) . . . .
B6 B2 B3 B1 38.2(7) . . . .
C1M B1 B3 C3M 1.8(14) . . . .
B2 B1 B3 C3M -108.9(9) . . . .
B4 B1 B3 C3M 113.1(10) . . . .
B6 B1 B3 C3M -147.3(9) . . . .
B5 B1 B3 C3M 149.5(8) . . . .
C1M B1 B3 B2 110.8(10) . . . .
B2 B1 B3 B2 0.000(5) . . . .
B4 B1 B3 B2 -138.0(8) . . . .
B6 B1 B3 B2 -38.4(7) . . . .
B5 B1 B3 B2 -101.6(8) . . . .
C1M B1 B3 B7 149.2(9) . . . .
B2 B1 B3 B7 38.4(7) . . . .
B4 B1 B3 B7 -99.6(8) . . . .
B6 B1 B3 B7 0.0(9) . . . .
B5 B1 B3 B7 -63.1(9) . . . .
C1M B1 B3 B4 -111.3(10) . . . .
B2 B1 B3 B4 138.0(8) . . . .
B4 B1 B3 B4 0.000(7) . . . .
B6 B1 B3 B4 99.6(8) . . . .
B5 B1 B3 B4 36.4(7) . . . .
C1M B1 B3 B8 -147.3(9) . . . .
B2 B1 B3 B8 101.9(8) . . . .
B4 B1 B3 B8 -36.1(7) . . . .
B6 B1 B3 B8 63.5(9) . . . .
B5 B1 B3 B8 0.4(10) . . . .
C3M B3 B4 C4M -0.1(13) . . . .
B2 B3 B4 C4M 146.7(8) . . . .
B7 B3 B4 C4M -149.8(8) . . . .
B8 B3 B4 C4M -111.0(9) . . . .
B1 B3 B4 C4M 109.3(9) . . . .
C3M B3 B4 B9 148.9(9) . . . .
B2 B3 B4 B9 -64.3(9) . . . .
B7 B3 B4 B9 -0.8(9) . . . .
B8 B3 B4 B9 38.1(7) . . . .
B1 B3 B4 B9 -101.7(8) . . . .
C3M B3 B4 B5 -147.0(9) . . . .
B2 B3 B4 B5 -0.1(10) . . . .
B7 B3 B4 B5 63.4(9) . . . .
B8 B3 B4 B5 102.2(8) . . . .
B1 B3 B4 B5 -37.5(7) . . . .
C3M B3 B4 B8 110.8(10) . . . .
B2 B3 B4 B8 -102.3(8) . . . .
B7 B3 B4 B8 -38.8(6) . . . .
B8 B3 B4 B8 0.000(5) . . . .
B1 B3 B4 B8 -139.7(8) . . . .
C3M B3 B4 B1 -109.4(10) . . . .
B2 B3 B4 B1 37.4(7) . . . .
B7 B3 B4 B1 100.9(8) . . . .
B8 B3 B4 B1 139.7(8) . . . .
B1 B3 B4 B1 0.000(6) . . . .
C1M B1 B4 C4M 1.7(13) . . . .
B2 B1 B4 C4M -147.3(8) . . . .
B3 B1 B4 C4M -110.2(10) . . . .
B6 B1 B4 C4M 148.8(8) . . . .
B5 B1 B4 C4M 111.0(9) . . . .
C1M B1 B4 B9 -147.0(8) . . . .
B2 B1 B4 B9 64.0(9) . . . .
B3 B1 B4 B9 101.1(8) . . . .
B6 B1 B4 B9 0.1(9) . . . .
B5 B1 B4 B9 -37.7(7) . . . .
C1M B1 B4 B5 -109.3(10) . . . .
B2 B1 B4 B5 101.7(8) . . . .
B3 B1 B4 B5 138.8(8) . . . .
B6 B1 B4 B5 37.8(7) . . . .
B5 B1 B4 B5 0.000(5) . . . .
C1M B1 B4 B8 148.2(9) . . . .
B2 B1 B4 B8 -0.8(9) . . . .
B3 B1 B4 B8 36.3(7) . . . .
B6 B1 B4 B8 -64.7(8) . . . .
B5 B1 B4 B8 -102.5(8) . . . .
C1M B1 B4 B3 111.9(10) . . . .
B2 B1 B4 B3 -37.1(7) . . . .
B3 B1 B4 B3 0.000(7) . . . .
B6 B1 B4 B3 -101.0(8) . . . .
B5 B1 B4 B3 -138.8(8) . . . .
C4M B4 B5 C5M 1.2(13) . . . .
B9 B4 B5 C5M -111.2(10) . . . .
B8 B4 B5 C5M -148.1(8) . . . .
B3 B4 B5 C5M 147.8(8) . . . .
B1 B4 B5 C5M 110.5(10) . . . .
C4M B4 B5 B9 112.4(9) . . . .
B9 B4 B5 B9 0.000(2) . . . .
B8 B4 B5 B9 -36.8(6) . . . .
B3 B4 B5 B9 -100.9(8) . . . .
B1 B4 B5 B9 -138.2(7) . . . .
C4M B4 B5 B10 150.1(8) . . . .
B9 B4 B5 B10 37.6(6) . . . .
B8 B4 B5 B10 0.8(9) . . . .
B3 B4 B5 B10 -63.3(9) . . . .
B1 B4 B5 B10 -100.6(7) . . . .
C4M B4 B5 B6 -147.3(8) . . . .
B9 B4 B5 B6 100.3(7) . . . .
B8 B4 B5 B6 63.5(9) . . . .
B3 B4 B5 B6 -0.6(10) . . . .
B1 B4 B5 B6 -37.9(7) . . . .
C4M B4 B5 B1 -109.3(9) . . . .
B9 B4 B5 B1 138.2(7) . . . .
B8 B4 B5 B1 101.4(8) . . . .
B3 B4 B5 B1 37.3(7) . . . .
B1 B4 B5 B1 0.000(5) . . . .
C1M B1 B5 C5M 0.0(13) . . . .
B2 B1 B5 C5M 148.8(9) . . . .
B4 B1 B5 C5M -111.7(9) . . . .
B3 B1 B5 C5M -148.4(9) . . . .
B6 B1 B5 C5M 111.0(10) . . . .
C1M B1 B5 B4 111.7(10) . . . .
B2 B1 B5 B4 -99.5(8) . . . .
B4 B1 B5 B4 0.000(5) . . . .
B3 B1 B5 B4 -36.7(7) . . . .
B6 B1 B5 B4 -137.3(7) . . . .
C1M B1 B5 B9 148.8(9) . . . .
B2 B1 B5 B9 -62.4(8) . . . .
B4 B1 B5 B9 37.1(7) . . . .
B3 B1 B5 B9 0.4(9) . . . .
B6 B1 B5 B9 -100.2(7) . . . .
C1M B1 B5 B10 -148.5(9) . . . .
B2 B1 B5 B10 0.2(9) . . . .
B4 B1 B5 B10 99.8(7) . . . .
B3 B1 B5 B10 63.1(8) . . . .
B6 B1 B5 B10 -37.6(6) . . . .
C1M B1 B5 B6 -111.0(10) . . . .
B2 B1 B5 B6 37.8(7) . . . .
B4 B1 B5 B6 137.3(7) . . . .
B3 B1 B5 B6 100.6(8) . . . .
B6 B1 B5 B6 0.000(2) . . . .
C5M B5 B6 C6M 0.5(13) . . . .
B4 B5 B6 C6M 149.1(8) . . . .
B9 B5 B6 C6M -148.0(8) . . . .
B10 B5 B6 C6M -111.2(9) . . . .
B1 B5 B6 C6M 111.2(9) . . . .
C5M B5 B6 B10 111.7(9) . . . .
B4 B5 B6 B10 -99.6(8) . . . .
B9 B5 B6 B10 -36.8(6) . . . .
B10 B5 B6 B10 0.000(2) . . . .
B1 B5 B6 B10 -137.6(7) . . . .
C5M B5 B6 B11 149.6(8) . . . .
B4 B5 B6 B11 -61.8(9) . . . .
B9 B5 B6 B11 1.1(9) . . . .
B10 B5 B6 B11 37.9(6) . . . .
B1 B5 B6 B11 -99.7(7) . . . .
C5M B5 B6 B1 -110.7(9) . . . .
B4 B5 B6 B1 37.9(7) . . . .
B9 B5 B6 B1 100.8(7) . . . .
B10 B5 B6 B1 137.6(7) . . . .
B1 B5 B6 B1 0.000(2) . . . .
C5M B5 B6 B2 -147.5(8) . . . .
B4 B5 B6 B2 1.1(9) . . . .
B9 B5 B6 B2 64.0(8) . . . .
B10 B5 B6 B2 100.7(7) . . . .
B1 B5 B6 B2 -36.8(6) . . . .
C1M B1 B6 C6M 0.1(13) . . . .
B2 B1 B6 C6M 111.9(9) . . . .
B4 B1 B6 C6M -147.3(8) . . . .
B3 B1 B6 C6M 149.7(8) . . . .
B5 B1 B6 C6M -109.8(9) . . . .
C1M B1 B6 B10 147.6(8) . . . .
B2 B1 B6 B10 -100.5(7) . . . .
B4 B1 B6 B10 0.3(9) . . . .
B3 B1 B6 B10 -62.7(8) . . . .
B5 B1 B6 B10 37.7(6) . . . .
C1M B1 B6 B11 -149.4(8) . . . .
B2 B1 B6 B11 -37.5(7) . . . .
B4 B1 B6 B11 63.2(8) . . . .
B3 B1 B6 B11 0.2(9) . . . .
B5 B1 B6 B11 100.7(7) . . . .
C1M B1 B6 B5 109.9(9) . . . .
B2 B1 B6 B5 -138.2(7) . . . .
B4 B1 B6 B5 -37.5(7) . . . .
B3 B1 B6 B5 -100.5(8) . . . .
B5 B1 B6 B5 0.000(2) . . . .
C1M B1 B6 B2 -111.8(10) . . . .
B2 B1 B6 B2 0.000(3) . . . .
B4 B1 B6 B2 100.8(8) . . . .
B3 B1 B6 B2 37.8(6) . . . .
B5 B1 B6 B2 138.2(7) . . . .
C2M B2 B6 C6M 1.0(13) . . . .
B3 B2 B6 C6M -148.4(9) . . . .
B7 B2 B6 C6M 148.7(9) . . . .
B1 B2 B6 C6M -109.9(10) . . . .
B11 B2 B6 C6M 112.6(10) . . . .
C2M B2 B6 B10 -148.7(9) . . . .
B3 B2 B6 B10 61.9(9) . . . .
B7 B2 B6 B10 -1.0(9) . . . .
B1 B2 B6 B10 100.4(8) . . . .
B11 B2 B6 B10 -37.1(7) . . . .
C2M B2 B6 B11 -111.6(10) . . . .
B3 B2 B6 B11 99.0(7) . . . .
B7 B2 B6 B11 36.1(6) . . . .
B1 B2 B6 B11 137.5(7) . . . .
B11 B2 B6 B11 0.000(2) . . . .
C2M B2 B6 B5 148.2(8) . . . .
B3 B2 B6 B5 -1.2(9) . . . .
B7 B2 B6 B5 -64.1(8) . . . .
B1 B2 B6 B5 37.3(7) . . . .
B11 B2 B6 B5 -100.2(7) . . . .
C2M B2 B6 B1 110.9(10) . . . .
B3 B2 B6 B1 -38.5(7) . . . .
B7 B2 B6 B1 -101.4(8) . . . .
B1 B2 B6 B1 0.000(3) . . . .
B11 B2 B6 B1 -137.5(7) . . . .
C3M B3 B7 C7M -0.6(14) . . . .
B2 B3 B7 C7M -109.3(10) . . . .
B4 B3 B7 C7M 149.5(9) . . . .
B8 B3 B7 C7M 110.8(10) . . . .
B1 B3 B7 C7M -147.5(9) . . . .
C3M B3 B7 B11 146.6(9) . . . .
B2 B3 B7 B11 37.9(7) . . . .
B4 B3 B7 B11 -63.2(9) . . . .
B8 B3 B7 B11 -101.9(8) . . . .
B1 B3 B7 B11 -0.3(9) . . . .
C3M B3 B7 B12 -149.1(9) . . . .
B2 B3 B7 B12 102.1(7) . . . .
B4 B3 B7 B12 1.0(9) . . . .
B8 B3 B7 B12 -37.7(7) . . . .
B1 B3 B7 B12 63.9(9) . . . .
C3M B3 B7 B2 108.7(10) . . . .
B2 B3 B7 B2 0.000(2) . . . .
B4 B3 B7 B2 -101.1(8) . . . .
B8 B3 B7 B2 -139.8(7) . . . .
B1 B3 B7 B2 -38.2(7) . . . .
C3M B3 B7 B8 -111.4(10) . . . .
B2 B3 B7 B8 139.8(7) . . . .
B4 B3 B7 B8 38.7(6) . . . .
B8 B3 B7 B8 0.000(2) . . . .
B1 B3 B7 B8 101.6(7) . . . .
C2M B2 B7 C7M 1.0(14) . . . .
B3 B2 B7 C7M 111.9(10) . . . .
B1 B2 B7 C7M 150.5(9) . . . .
B11 B2 B7 C7M -109.7(10) . . . .
B6 B2 B7 C7M -146.3(9) . . . .
C2M B2 B7 B11 110.6(10) . . . .
B3 B2 B7 B11 -138.4(7) . . . .
B1 B2 B7 B11 -99.8(7) . . . .
B11 B2 B7 B11 0.000(2) . . . .
B6 B2 B7 B11 -36.7(6) . . . .
C2M B2 B7 B3 -110.9(10) . . . .
B3 B2 B7 B3 0.000(2) . . . .
B1 B2 B7 B3 38.6(7) . . . .
B11 B2 B7 B3 138.4(7) . . . .
B6 B2 B7 B3 101.8(7) . . . .
C2M B2 B7 B12 147.7(9) . . . .
B3 B2 B7 B12 -101.3(8) . . . .
B1 B2 B7 B12 -62.7(8) . . . .
B11 B2 B7 B12 37.1(6) . . . .
B6 B2 B7 B12 0.4(9) . . . .
C2M B2 B7 B8 -147.3(9) . . . .
B3 B2 B7 B8 -36.4(6) . . . .
B1 B2 B7 B8 2.3(9) . . . .
B11 B2 B7 B8 102.1(7) . . . .
B6 B2 B7 B8 65.4(8) . . . .
C4M B4 B8 C8M -1.3(12) . . . .
B9 B4 B8 C8M 111.2(9) . . . .
B5 B4 B8 C8M 147.8(8) . . . .
B3 B4 B8 C8M -110.8(9) . . . .
B1 B4 B8 C8M -147.3(8) . . . .
C4M B4 B8 B7 148.1(8) . . . .
B9 B4 B8 B7 -99.4(7) . . . .
B5 B4 B8 B7 -62.8(8) . . . .
B3 B4 B8 B7 38.6(7) . . . .
B1 B4 B8 B7 2.2(9) . . . .
C4M B4 B8 B3 109.5(10) . . . .
B9 B4 B8 B3 -138.0(8) . . . .
B5 B4 B8 B3 -101.4(8) . . . .
B3 B4 B8 B3 0.000(5) . . . .
B1 B4 B8 B3 -36.4(7) . . . .
C4M B4 B8 B9 -112.5(9) . . . .
B9 B4 B8 B9 0.000(2) . . . .
B5 B4 B8 B9 36.6(7) . . . .
B3 B4 B8 B9 138.0(8) . . . .
B1 B4 B8 B9 101.6(8) . . . .
C4M B4 B8 B12 -149.5(8) . . . .
B9 B4 B8 B12 -37.0(6) . . . .
B5 B4 B8 B12 -0.4(9) . . . .
B3 B4 B8 B12 101.0(8) . . . .
B1 B4 B8 B12 64.6(8) . . . .
C7M B7 B8 C8M -0.4(13) . . . .
B11 B7 B8 C8M -147.4(8) . . . .
B3 B7 B8 C8M 111.3(9) . . . .
B12 B7 B8 C8M -110.1(9) . . . .
B2 B7 B8 C8M 147.4(8) . . . .
C7M B7 B8 B4 -150.6(9) . . . .
B11 B7 B8 B4 62.4(8) . . . .
B3 B7 B8 B4 -38.9(6) . . . .
B12 B7 B8 B4 99.8(7) . . . .
B2 B7 B8 B4 -2.7(9) . . . .
C7M B7 B8 B3 -111.7(10) . . . .
B11 B7 B8 B3 101.3(8) . . . .
B3 B7 B8 B3 0.000(2) . . . .
B12 B7 B8 B3 138.7(7) . . . .
B2 B7 B8 B3 36.2(7) . . . .
C7M B7 B8 B9 147.3(9) . . . .
B11 B7 B8 B9 0.3(9) . . . .
B3 B7 B8 B9 -101.0(7) . . . .
B12 B7 B8 B9 37.6(6) . . . .
B2 B7 B8 B9 -64.9(8) . . . .
C7M B7 B8 B12 109.6(10) . . . .
B11 B7 B8 B12 -37.3(6) . . . .
B3 B7 B8 B12 -138.7(7) . . . .
B12 B7 B8 B12 0.000(2) . . . .
B2 B7 B8 B12 -102.5(7) . . . .
C3M B3 B8 C8M 0.7(13) . . . .
B2 B3 B8 C8M -146.9(8) . . . .
B7 B3 B8 C8M -110.5(9) . . . .
B4 B3 B8 C8M 113.3(9) . . . .
B1 B3 B8 C8M 149.4(8) . . . .
C3M B3 B8 B4 -112.6(10) . . . .
B2 B3 B8 B4 99.7(8) . . . .
B7 B3 B8 B4 136.1(7) . . . .
B4 B3 B8 B4 0.000(5) . . . .
B1 B3 B8 B4 36.1(7) . . . .
C3M B3 B8 B7 111.2(9) . . . .
B2 B3 B8 B7 -36.4(6) . . . .
B7 B3 B8 B7 0.000(2) . . . .
B4 B3 B8 B7 -136.1(7) . . . .
B1 B3 B8 B7 -100.0(8) . . . .
C3M B3 B8 B9 -149.7(8) . . . .
B2 B3 B8 B9 62.6(8) . . . .
B7 B3 B8 B9 99.0(7) . . . .
B4 B3 B8 B9 -37.1(7) . . . .
B1 B3 B8 B9 -1.0(10) . . . .
C3M B3 B8 B12 147.9(8) . . . .
B2 B3 B8 B12 0.3(9) . . . .
B7 B3 B8 B12 36.6(6) . . . .
B4 B3 B8 B12 -99.5(7) . . . .
B1 B3 B8 B12 -63.4(8) . . . .
C4M B4 B9 C9M 0.5(13) . . . .
B5 B4 B9 C9M 110.2(9) . . . .
B8 B4 B9 C9M -110.1(9) . . . .
B3 B4 B9 C9M -147.8(8) . . . .
B1 B4 B9 C9M 148.2(8) . . . .
C4M B4 B9 B10 -148.0(8) . . . .
B5 B4 B9 B10 -38.3(6) . . . .
B8 B4 B9 B10 101.4(7) . . . .
B3 B4 B9 B10 63.7(8) . . . .
B1 B4 B9 B10 -0.4(9) . . . .
C4M B4 B9 B5 -109.7(9) . . . .
B5 B4 B9 B5 0.000(2) . . . .
B8 B4 B9 B5 139.7(7) . . . .
B3 B4 B9 B5 102.0(8) . . . .
B1 B4 B9 B5 37.9(7) . . . .
C4M B4 B9 B12 148.5(8) . . . .
B5 B4 B9 B12 -101.8(7) . . . .
B8 B4 B9 B12 38.0(6) . . . .
B3 B4 B9 B12 0.3(9) . . . .
B1 B4 B9 B12 -63.8(9) . . . .
C4M B4 B9 B8 110.5(9) . . . .
B5 B4 B9 B8 -139.7(7) . . . .
B8 B4 B9 B8 0.000(2) . . . .
B3 B4 B9 B8 -37.7(7) . . . .
B1 B4 B9 B8 -101.8(8) . . . .
C5M B5 B9 C9M -1.4(13) . . . .
B4 B5 B9 C9M -112.7(10) . . . .
B10 B5 B9 C9M 110.1(9) . . . .
B6 B5 B9 C9M 146.9(8) . . . .
B1 B5 B9 C9M -149.9(8) . . . .
C5M B5 B9 B10 -111.5(9) . . . .
B4 B5 B9 B10 137.2(7) . . . .
B10 B5 B9 B10 0.000(2) . . . .
B6 B5 B9 B10 36.8(6) . . . .
B1 B5 B9 B10 100.0(7) . . . .
C5M B5 B9 B4 111.3(9) . . . .
B4 B5 B9 B4 0.000(2) . . . .
B10 B5 B9 B4 -137.2(7) . . . .
B6 B5 B9 B4 -100.4(7) . . . .
B1 B5 B9 B4 -37.2(7) . . . .
C5M B5 B9 B12 -148.1(8) . . . .
B4 B5 B9 B12 100.6(7) . . . .
B10 B5 B9 B12 -36.7(6) . . . .
B6 B5 B9 B12 0.2(9) . . . .
B1 B5 B9 B12 63.3(8) . . . .
C5M B5 B9 B8 147.5(8) . . . .
B4 B5 B9 B8 36.2(7) . . . .
B10 B5 B9 B8 -101.1(7) . . . .
B6 B5 B9 B8 -64.2(8) . . . .
B1 B5 B9 B8 -1.1(9) . . . .
C8M B8 B9 C9M 0.0(13) . . . .
B4 B8 B9 C9M 112.7(9) . . . .
B7 B8 B9 C9M -147.2(8) . . . .
B3 B8 B9 C9M 150.2(8) . . . .
B12 B8 B9 C9M -109.5(9) . . . .
C8M B8 B9 B10 147.0(8) . . . .
B4 B8 B9 B10 -100.3(7) . . . .
B7 B8 B9 B10 -0.2(9) . . . .
B3 B8 B9 B10 -62.8(9) . . . .
B12 B8 B9 B10 37.6(6) . . . .
C8M B8 B9 B4 -112.7(9) . . . .
B4 B8 B9 B4 0.000(2) . . . .
B7 B8 B9 B4 100.1(7) . . . .
B3 B8 B9 B4 37.5(7) . . . .
B12 B8 B9 B4 137.9(7) . . . .
C8M B8 B9 B5 -148.9(8) . . . .
B4 B8 B9 B5 -36.2(7) . . . .
B7 B8 B9 B5 63.9(8) . . . .
B3 B8 B9 B5 1.3(10) . . . .
B12 B8 B9 B5 101.6(8) . . . .
C8M B8 B9 B12 109.5(9) . . . .
B4 B8 B9 B12 -137.9(7) . . . .
B7 B8 B9 B12 -37.8(6) . . . .
B3 B8 B9 B12 -100.3(8) . . . .
B12 B8 B9 B12 0.000(3) . . . .
C9M B9 B10 C10M -2.3(12) . . . .
B4 B9 B10 C10M 147.1(7) . . . .
B5 B9 B10 C10M 109.0(8) . . . .
B12 B9 B10 C10M -111.8(8) . . . .
B8 B9 B10 C10M -149.6(7) . . . .
C9M B9 B10 B12 109.5(9) . . . .
B4 B9 B10 B12 -101.2(7) . . . .
B5 B9 B10 B12 -139.3(7) . . . .
B12 B9 B10 B12 0.000(5) . . . .
B8 B9 B10 B12 -37.8(6) . . . .
C9M B9 B10 B6 -148.8(8) . . . .
B4 B9 B10 B6 0.5(9) . . . .
B5 B9 B10 B6 -37.6(6) . . . .
B12 B9 B10 B6 101.7(7) . . . .
B8 B9 B10 B6 63.9(8) . . . .
C9M B9 B10 B5 -111.2(9) . . . .
B4 B9 B10 B5 38.1(6) . . . .
B5 B9 B10 B5 0.000(2) . . . .
B12 B9 B10 B5 139.3(7) . . . .
B8 B9 B10 B5 101.5(7) . . . .
C9M B9 B10 B11 147.3(8) . . . .
B4 B9 B10 B11 -63.3(8) . . . .
B5 B9 B10 B11 -101.4(7) . . . .
B12 B9 B10 B11 37.9(6) . . . .
B8 B9 B10 B11 0.0(9) . . . .
C6M B6 B10 C10M 0.9(13) . . . .
B11 B6 B10 C10M 114.0(8) . . . .
B5 B6 B10 C10M -108.6(8) . . . .
B1 B6 B10 C10M -146.5(8) . . . .
B2 B6 B10 C10M 151.0(7) . . . .
C6M B6 B10 B9 147.0(8) . . . .
B11 B6 B10 B9 -99.9(7) . . . .
B5 B6 B10 B9 37.4(6) . . . .
B1 B6 B10 B9 -0.5(9) . . . .
B2 B6 B10 B9 -62.9(8) . . . .
C6M B6 B10 B12 -148.8(8) . . . .
B11 B6 B10 B12 -35.7(7) . . . .
B5 B6 B10 B12 101.6(7) . . . .
B1 B6 B10 B12 63.7(8) . . . .
B2 B6 B10 B12 1.3(10) . . . .
C6M B6 B10 B5 109.6(9) . . . .
B11 B6 B10 B5 -137.3(7) . . . .
B5 B6 B10 B5 0.000(2) . . . .
B1 B6 B10 B5 -37.9(6) . . . .
B2 B6 B10 B5 -100.3(7) . . . .
C6M B6 B10 B11 -113.1(9) . . . .
B11 B6 B10 B11 0.000(4) . . . .
B5 B6 B10 B11 137.3(7) . . . .
B1 B6 B10 B11 99.4(7) . . . .
B2 B6 B10 B11 37.0(6) . . . .
C5M B5 B10 C10M 1.1(13) . . . .
B4 B5 B10 C10M -147.7(8) . . . .
B9 B5 B10 C10M -109.9(8) . . . .
B6 B5 B10 C10M 111.6(9) . . . .
B1 B5 B10 C10M 149.3(8) . . . .
C5M B5 B10 B9 111.0(10) . . . .
B4 B5 B10 B9 -37.8(6) . . . .
B9 B5 B10 B9 0.000(2) . . . .
B6 B5 B10 B9 -138.4(7) . . . .
B1 B5 B10 B9 -100.8(7) . . . .
C5M B5 B10 B12 147.9(8) . . . .
B4 B5 B10 B12 -0.9(9) . . . .
B9 B5 B10 B12 36.8(6) . . . .
B6 B5 B10 B12 -101.6(7) . . . .
B1 B5 B10 B12 -63.9(8) . . . .
C5M B5 B10 B6 -110.5(10) . . . .
B4 B5 B10 B6 100.7(7) . . . .
B9 B5 B10 B6 138.4(7) . . . .
B6 B5 B10 B6 0.000(2) . . . .
B1 B5 B10 B6 37.7(7) . . . .
C5M B5 B10 B11 -148.8(8) . . . .
B4 B5 B10 B11 62.4(8) . . . .
B9 B5 B10 B11 100.1(7) . . . .
B6 B5 B10 B11 -38.3(6) . . . .
B1 B5 B10 B11 -0.6(9) . . . .
C7M B7 B11 C11M 0.4(14) . . . .
B3 B7 B11 C11M -147.7(8) . . . .
B12 B7 B11 C11M 110.5(9) . . . .
B2 B7 B11 C11M -110.3(9) . . . .
B8 B7 B11 C11M 148.1(8) . . . .
C7M B7 B11 B12 -110.0(10) . . . .
B3 B7 B11 B12 101.9(8) . . . .
B12 B7 B11 B12 0.000(5) . . . .
B2 B7 B11 B12 139.2(7) . . . .
B8 B7 B11 B12 37.6(6) . . . .
C7M B7 B11 B10 -147.9(8) . . . .
B3 B7 B11 B10 64.0(9) . . . .
B12 B7 B11 B10 -37.9(6) . . . .
B2 B7 B11 B10 101.3(7) . . . .
B8 B7 B11 B10 -0.3(9) . . . .
C7M B7 B11 B6 148.6(8) . . . .
B3 B7 B11 B6 0.5(9) . . . .
B12 B7 B11 B6 -101.4(7) . . . .
B2 B7 B11 B6 37.8(7) . . . .
B8 B7 B11 B6 -63.8(9) . . . .
C7M B7 B11 B2 110.8(10) . . . .
B3 B7 B11 B2 -37.3(7) . . . .
B12 B7 B11 B2 -139.2(7) . . . .
B2 B7 B11 B2 0.000(2) . . . .
B8 B7 B11 B2 -101.6(7) . . . .
C10M B10 B11 C11M -1.3(12) . . . .
B9 B10 B11 C11M -149.4(8) . . . .
B12 B10 B11 C11M -111.3(9) . . . .
B6 B10 B11 C11M 108.5(9) . . . .
B5 B10 B11 C11M 147.0(8) . . . .
C10M B10 B11 B7 148.3(8) . . . .
B9 B10 B11 B7 0.1(9) . . . .
B12 B10 B11 B7 38.3(7) . . . .
B6 B10 B11 B7 -101.9(7) . . . .
B5 B10 B11 B7 -63.4(8) . . . .
C10M B10 B11 B12 110.0(9) . . . .
B9 B10 B11 B12 -38.2(6) . . . .
B12 B10 B11 B12 0.000(6) . . . .
B6 B10 B11 B12 -140.2(7) . . . .
B5 B10 B11 B12 -101.8(7) . . . .
C10M B10 B11 B6 -109.8(9) . . . .
B9 B10 B11 B6 102.0(7) . . . .
B12 B10 B11 B6 140.2(7) . . . .
B6 B10 B11 B6 0.000(4) . . . .
B5 B10 B11 B6 38.4(6) . . . .
C10M B10 B11 B2 -147.5(8) . . . .
B9 B10 B11 B2 64.4(8) . . . .
B12 B10 B11 B2 102.5(7) . . . .
B6 B10 B11 B2 -37.7(7) . . . .
B5 B10 B11 B2 0.8(9) . . . .
C6M B6 B11 C11M 0.5(12) . . . .
B10 B6 B11 C11M -109.7(9) . . . .
B5 B6 B11 C11M -147.6(8) . . . .
B1 B6 B11 C11M 149.2(8) . . . .
B2 B6 B11 C11M 111.9(9) . . . .
C6M B6 B11 B7 -149.2(8) . . . .
B10 B6 B11 B7 100.7(7) . . . .
B5 B6 B11 B7 62.8(9) . . . .
B1 B6 B11 B7 -0.4(9) . . . .
B2 B6 B11 B7 -37.7(7) . . . .
C6M B6 B11 B12 146.0(8) . . . .
B10 B6 B11 B12 35.8(7) . . . .
B5 B6 B11 B12 -2.0(9) . . . .
B1 B6 B11 B12 -65.3(8) . . . .
B2 B6 B11 B12 -102.6(7) . . . .
C6M B6 B11 B10 110.2(9) . . . .
B10 B6 B11 B10 0.000(5) . . . .
B5 B6 B11 B10 -37.8(6) . . . .
B1 B6 B11 B10 -101.1(8) . . . .
B2 B6 B11 B10 -138.4(7) . . . .
C6M B6 B11 B2 -111.4(9) . . . .
B10 B6 B11 B2 138.4(7) . . . .
B5 B6 B11 B2 100.6(7) . . . .
B1 B6 B11 B2 37.3(7) . . . .
B2 B6 B11 B2 0.000(1) . . . .
C2M B2 B11 C11M 2.1(12) . . . .
B3 B2 B11 C11M 150.0(8) . . . .
B7 B2 B11 C11M 113.2(9) . . . .
B1 B2 B11 C11M -146.2(8) . . . .
B6 B2 B11 C11M -108.4(8) . . . .
C2M B2 B11 B7 -111.1(9) . . . .
B3 B2 B11 B7 36.8(6) . . . .
B7 B2 B11 B7 0.000(2) . . . .
B1 B2 B11 B7 100.5(8) . . . .
B6 B2 B11 B7 138.4(7) . . . .
C2M B2 B11 B12 -148.5(8) . . . .
B3 B2 B11 B12 -0.6(9) . . . .
B7 B2 B11 B12 -37.4(6) . . . .
B1 B2 B11 B12 63.2(8) . . . .
B6 B2 B11 B12 101.0(7) . . . .
C2M B2 B11 B10 147.7(8) . . . .
B3 B2 B11 B10 -64.4(8) . . . .
B7 B2 B11 B10 -101.2(7) . . . .
B1 B2 B11 B10 -0.6(9) . . . .
B6 B2 B11 B10 37.2(6) . . . .
C2M B2 B11 B6 110.5(9) . . . .
B3 B2 B11 B6 -101.6(7) . . . .
B7 B2 B11 B6 -138.4(7) . . . .
B1 B2 B11 B6 -37.9(7) . . . .
B6 B2 B11 B6 0.000(2) . . . .
C11M B11 B12 C12M -3.9(12) . . . .
B7 B11 B12 C12M 109.5(9) . . . .
B10 B11 B12 C12M -112.8(9) . . . .
B6 B11 B12 C12M -148.5(7) . . . .
B2 B11 B12 C12M 146.7(8) . . . .
C11M B11 B12 B10 108.9(8) . . . .
B7 B11 B12 B10 -137.7(7) . . . .
B10 B11 B12 B10 0.000(6) . . . .
B6 B11 B12 B10 -35.8(7) . . . .
B2 B11 B12 B10 -100.5(7) . . . .
C11M B11 B12 B7 -113.4(9) . . . .
B7 B11 B12 B7 0.000(5) . . . .
B10 B11 B12 B7 137.7(7) . . . .
B6 B11 B12 B7 101.9(7) . . . .
B2 B11 B12 B7 37.2(6) . . . .
C11M B11 B12 B9 146.8(7) . . . .
B7 B11 B12 B9 -99.8(7) . . . .
B10 B11 B12 B9 37.9(6) . . . .
B6 B11 B12 B9 2.1(9) . . . .
B2 B11 B12 B9 -62.6(8) . . . .
C11M B11 B12 B8 -149.8(7) . . . .
B7 B11 B12 B8 -36.4(6) . . . .
B10 B11 B12 B8 101.3(7) . . . .
B6 B11 B12 B8 65.5(8) . . . .
B2 B11 B12 B8 0.8(8) . . . .
C10M B10 B12 C12M -1.8(12) . . . .
B9 B10 B12 C12M -110.9(9) . . . .
B6 B10 B12 C12M 147.8(8) . . . .
B5 B10 B12 C12M -147.7(8) . . . .
B11 B10 B12 C12M 111.8(9) . . . .
C10M B10 B12 B11 -113.6(9) . . . .
B9 B10 B12 B11 137.3(7) . . . .
B6 B10 B12 B11 36.0(7) . . . .
B5 B10 B12 B11 100.5(7) . . . .
B11 B10 B12 B11 0.000(6) . . . .
C10M B10 B12 B7 -150.6(8) . . . .
B9 B10 B12 B7 100.3(7) . . . .
B6 B10 B12 B7 -1.0(9) . . . .
B5 B10 B12 B7 63.5(8) . . . .
B11 B10 B12 B7 -37.0(6) . . . .
C10M B10 B12 B9 109.1(9) . . . .
B9 B10 B12 B9 0.000(5) . . . .
B6 B10 B12 B9 -101.3(8) . . . .
B5 B10 B12 B9 -36.8(6) . . . .
B11 B10 B12 B9 -137.3(7) . . . .
C10M B10 B12 B8 146.6(8) . . . .
B9 B10 B12 B8 37.5(6) . . . .
B6 B10 B12 B8 -63.8(9) . . . .
B5 B10 B12 B8 0.7(9) . . . .
B11 B10 B12 B8 -99.8(7) . . . .
C7M B7 B12 C12M -2.3(13) . . . .
B11 B7 B12 C12M -111.8(9) . . . .
B3 B7 B12 C12M 146.9(8) . . . .
B2 B7 B12 C12M -149.2(8) . . . .
B8 B7 B12 C12M 109.4(9) . . . .
C7M B7 B12 B11 109.4(10) . . . .
B11 B7 B12 B11 0.000(5) . . . .
B3 B7 B12 B11 -101.4(8) . . . .
B2 B7 B12 B11 -37.4(6) . . . .
B8 B7 B12 B11 -138.8(7) . . . .
C7M B7 B12 B10 147.2(8) . . . .
B11 B7 B12 B10 37.8(6) . . . .
B3 B7 B12 B10 -63.6(8) . . . .
B2 B7 B12 B10 0.3(9) . . . .
B8 B7 B12 B10 -101.0(7) . . . .
C7M B7 B12 B9 -150.1(8) . . . .
B11 B7 B12 B9 100.5(7) . . . .
B3 B7 B12 B9 -0.9(9) . . . .
B2 B7 B12 B9 63.1(8) . . . .
B8 B7 B12 B9 -38.3(6) . . . .
C7M B7 B12 B8 -111.8(9) . . . .
B11 B7 B12 B8 138.8(7) . . . .
B3 B7 B12 B8 37.4(7) . . . .
B2 B7 B12 B8 101.4(7) . . . .
B8 B7 B12 B8 0.000(2) . . . .
C9M B9 B12 C12M 2.1(12) . . . .
B10 B9 B12 C12M 112.6(9) . . . .
B4 B9 B12 C12M -147.0(8) . . . .
B5 B9 B12 C12M 149.4(8) . . . .
B8 B9 B12 C12M -109.3(9) . . . .
C9M B9 B12 B11 -148.7(8) . . . .
B10 B9 B12 B11 -38.2(6) . . . .
B4 B9 B12 B11 62.2(8) . . . .
B5 B9 B12 B11 -1.4(9) . . . .
B8 B9 B12 B11 99.9(7) . . . .
C9M B9 B12 B10 -110.4(9) . . . .
B10 B9 B12 B10 0.000(5) . . . .
B4 B9 B12 B10 100.5(7) . . . .
B5 B9 B12 B10 36.8(6) . . . .
B8 B9 B12 B10 138.1(7) . . . .
C9M B9 B12 B7 149.5(8) . . . .
B10 B9 B12 B7 -100.1(7) . . . .
B4 B9 B12 B7 0.4(9) . . . .
B5 B9 B12 B7 -63.3(8) . . . .
B8 B9 B12 B7 38.0(6) . . . .
C9M B9 B12 B8 111.5(9) . . . .
B10 B9 B12 B8 -138.1(7) . . . .
B4 B9 B12 B8 -37.7(6) . . . .
B5 B9 B12 B8 -101.3(7) . . . .
B8 B9 B12 B8 0.000(3) . . . .
C8M B8 B12 C12M 0.1(11) . . . .
B4 B8 B12 C12M 149.2(7) . . . .
B7 B8 B12 C12M -110.8(8) . . . .
B3 B8 B12 C12M -147.5(7) . . . .
B9 B8 B12 C12M 112.2(9) . . . .
C8M B8 B12 B11 147.0(7) . . . .
B4 B8 B12 B11 -63.9(8) . . . .
B7 B8 B12 B11 36.1(6) . . . .
B3 B8 B12 B11 -0.6(8) . . . .
B9 B8 B12 B11 -100.9(7) . . . .
C8M B8 B12 B10 -149.4(7) . . . .
B4 B8 B12 B10 -0.2(9) . . . .
B7 B8 B12 B10 99.7(7) . . . .
B3 B8 B12 B10 63.1(8) . . . .
B9 B8 B12 B10 -37.2(6) . . . .
C8M B8 B12 B7 110.9(8) . . . .
B4 B8 B12 B7 -100.0(7) . . . .
B7 B8 B12 B7 0.000(3) . . . .
B3 B8 B12 B7 -36.7(6) . . . .
B9 B8 B12 B7 -137.0(7) . . . .
C8M B8 B12 B9 -112.1(8) . . . .
B4 B8 B12 B9 37.0(6) . . . .
B7 B8 B12 B9 137.0(7) . . . .
B3 B8 B12 B9 100.3(7) . . . .
B9 B8 B12 B9 0.000(2) . . . .
